data_4026977
loop_
_publ_author_name
'Sen Li'
'Shi-Xin Fa'
'Qi-Qiang Wang'
'De-Xian Wang'
'Mei-Xiang Wang'

_publ_section_title
;
 Synthesis and Structure of Oxacalix[2]arene[2]triazines of an Expanded
 \p-Electron-Deficient Cavity and Their Interactions with Anions
;
_journal_name_full 'Journal of Organic Chemistry'
_journal_page_first 1860
_journal_page_last 1867
_journal_paper_doi 10.1021/jo2024448
_journal_volume 77
_journal_year 2012
_chemical_formula_moiety 'C20 H14 N6 O6, 2(C H2 Cl2)'
_chemical_formula_sum 'C22 H18 Cl4 N6 O6'
_chemical_formula_weight 604.22
_chemical_name_systematic
; 
 ? 
;
_space_group_IT_number 20
_symmetry_cell_setting orthorhombic
_symmetry_space_group_name_Hall 'C 2c 2'
_symmetry_space_group_name_H-M 'C 2 2 21'
_atom_sites_solution_hydrogens geom
_atom_sites_solution_primary direct
_atom_sites_solution_secondary difmap
_audit_creation_method SHELXL-97
_cell_angle_alpha 90.00
_cell_angle_beta 90.00
_cell_angle_gamma 90.00
_cell_formula_units_Z 4
_cell_length_a 9.1999(18)
_cell_length_b 16.063(3)
_cell_length_c 19.924(4)
_cell_measurement_reflns_used 434
_cell_measurement_temperature 173(2)
_cell_measurement_theta_max 27.48
_cell_measurement_theta_min 2.17
_cell_volume 2944.3(10)
_computing_cell_refinement 'CrystalClear (Rigaku Inc., 2008)'
_computing_data_collection 'CrystalClear (Rigaku Inc., 2008)'
_computing_data_reduction 'CrystalClear (Rigaku Inc., 2008)'
_computing_molecular_graphics 'XP in Siemens SHELXTL (Sheldrick, 1994)'
_computing_publication_material 'SHELX97 (Sheldrick, 1997)'
_computing_structure_refinement 'SHELXL-97 (Sheldrick, 1997)'
_computing_structure_solution 'SHELXS-97 (Sheldrick, 1990)'
_diffrn_ambient_temperature 173(2)
_diffrn_measured_fraction_theta_full 0.994
_diffrn_measured_fraction_theta_max 0.994
_diffrn_measurement_device_type 'Saturn724+ CCD'
_diffrn_measurement_method '\w scans at fixed \c = 45\%'
_diffrn_radiation_monochromator graphite
_diffrn_radiation_source 'sealed tube'
_diffrn_radiation_type MoK\a
_diffrn_radiation_wavelength 0.71073
_diffrn_reflns_av_R_equivalents 0.0294
_diffrn_reflns_av_sigmaI/netI 0.0220
_diffrn_reflns_limit_h_max 10
_diffrn_reflns_limit_h_min -10
_diffrn_reflns_limit_k_max 19
_diffrn_reflns_limit_k_min -19
_diffrn_reflns_limit_l_max 23
_diffrn_reflns_limit_l_min -20
_diffrn_reflns_number 9651
_diffrn_reflns_theta_full 24.99
_diffrn_reflns_theta_max 24.99
_diffrn_reflns_theta_min 2.73
_exptl_absorpt_coefficient_mu 0.447
_exptl_absorpt_correction_T_max 0.9081
_exptl_absorpt_correction_T_min 0.8345
_exptl_absorpt_correction_type multi-scan
_exptl_absorpt_process_details 'CrystalClear (Rigaku Inc., 2008)'
_exptl_crystal_colour colorless
_exptl_crystal_density_diffrn 1.363
_exptl_crystal_description block
_exptl_crystal_F_000 1232
_exptl_crystal_size_max 0.42
_exptl_crystal_size_mid 0.30
_exptl_crystal_size_min 0.22
_refine_diff_density_max 0.199
_refine_diff_density_min -0.155
_refine_diff_density_rms 0.040
_refine_ls_abs_structure_details 'Flack H D (1983), Acta Cryst. A39, 876-881'
_refine_ls_abs_structure_Flack -0.01(8)
_refine_ls_extinction_method none
_refine_ls_goodness_of_fit_ref 1.083
_refine_ls_hydrogen_treatment constr
_refine_ls_matrix_type full
_refine_ls_number_parameters 191
_refine_ls_number_reflns 2574
_refine_ls_number_restraints 37
_refine_ls_restrained_S_all 1.129
_refine_ls_R_factor_all 0.0375
_refine_ls_R_factor_gt 0.0365
_refine_ls_shift/su_max 0.000
_refine_ls_shift/su_mean 0.000
_refine_ls_structure_factor_coef Fsqd
_refine_ls_weighting_details 'calc w=1/[\s^2^(Fo^2^)+(0.0439P)^2^+1.6003P] where P=(Fo^2^+2Fc^2^)/3'
_refine_ls_weighting_scheme calc
_refine_ls_wR_factor_gt 0.0893
_refine_ls_wR_factor_ref 0.0902
_reflns_number_gt 2511
_reflns_number_total 2574
_reflns_threshold_expression >2sigma(I)
_cod_data_source_file jo2024448_si_005.cif
_cod_data_source_block sa129
_cod_original_cell_volume 2944.4(10)
_cod_database_code 4026977

loop_
_symmetry_equiv_pos_as_xyz
'x, y, z'
'-x, -y, z+1/2'
'-x, y, -z+1/2'
'x, -y, -z'
'x+1/2, y+1/2, z'
'-x+1/2, -y+1/2, z+1/2'
'-x+1/2, y+1/2, -z+1/2'
'x+1/2, -y+1/2, -z'

loop_
_atom_site_label
_atom_site_type_symbol
_atom_site_fract_x
_atom_site_fract_y
_atom_site_fract_z
_atom_site_U_iso_or_equiv
_atom_site_adp_type
_atom_site_occupancy
_atom_site_symmetry_multiplicity
_atom_site_calc_flag
_atom_site_refinement_flags
_atom_site_disorder_assembly
_atom_site_disorder_group
Cl1 Cl 0.03415(9) 0.14025(6) 0.59339(6) 0.0880(3) Uani 1 1 d . . .
O1 O -0.2369(2) 0.66902(10) 0.79246(8) 0.0464(4) Uani 1 1 d . . .
O2 O -0.09658(17) 0.44100(9) 0.66922(7) 0.0341(4) Uani 1 1 d . . .
O3 O -0.02771(18) 0.69918(9) 0.56578(7) 0.0341(4) Uani 1 1 d . . .
N1 N -0.1722(2) 0.55422(11) 0.73072(9) 0.0344(4) Uani 1 1 d . . .
N2 N -0.05604(18) 0.56685(11) 0.61229(8) 0.0290(4) Uani 1 1 d . . .
N3 N -0.1281(2) 0.68858(11) 0.67843(9) 0.0337(4) Uani 1 1 d . . .
C1 C -0.1770(2) 0.63762(14) 0.73115(10) 0.0332(5) Uani 1 1 d . . .
C2 C -0.1083(2) 0.52468(13) 0.67043(10) 0.0295(4) Uani 1 1 d . . .
C3 C -0.0722(2) 0.64842(13) 0.62049(10) 0.0294(5) Uani 1 1 d . . .
C4 C -0.2470(4) 0.75901(16) 0.79711(14) 0.0585(8) Uani 1 1 d . . .
H4A H -0.2883 0.7744 0.8407 0.088 Uiso 1 1 calc R . .
H4B H -0.3096 0.7800 0.7611 0.088 Uiso 1 1 calc R . .
H4C H -0.1498 0.7833 0.7926 0.088 Uiso 1 1 calc R . .
C5 C 0.0281(2) 0.66344(12) 0.50012(10) 0.0288(4) Uani 1 1 d . . .
C6 C -0.0049(2) 0.40554(11) 0.61470(10) 0.0284(4) Uani 1 1 d . . .
C7 C 0.1404(2) 0.39479(13) 0.63241(11) 0.0329(5) Uani 1 1 d . . .
H7A H 0.1785 0.4130 0.6742 0.039 Uiso 1 1 calc R . .
C8 C 0.2287(2) 0.35371(14) 0.58216(12) 0.0382(5) Uani 1 1 d . . .
H8A H 0.3284 0.3446 0.5922 0.046 Uiso 1 1 calc R . .
C9 C 0.1735(2) 0.32461(13) 0.51545(11) 0.0343(5) Uani 1 1 d . . .
H9A H 0.2370 0.2984 0.4843 0.041 Uiso 1 1 calc R . .
C10 C -0.0641(2) 0.37695(12) 0.54908(10) 0.0288(4) Uani 1 1 d . . .
H10A H -0.1641 0.3853 0.5393 0.035 Uiso 1 1 calc R . .
C11 C -0.0628(10) 0.0443(5) 0.6000(5) 0.056(2) Uani 0.477(12) 1 d PDU A 1
H11A H -0.0807 0.0219 0.5545 0.067 Uiso 0.477(12) 1 calc PR A 1
H11B H -0.1583 0.0548 0.6214 0.067 Uiso 0.477(12) 1 calc PR A 1
Cl2 Cl 0.0365(6) -0.0326(3) 0.6492(5) 0.101(2) Uani 0.477(12) 1 d PDU A 1
C11' C -0.0437(12) 0.0519(6) 0.6336(7) 0.080(3) Uani 0.523(12) 1 d PDU A 2
H11C H -0.0340 0.0562 0.6830 0.096 Uiso 0.523(12) 1 calc PR A 2
H11D H -0.1480 0.0466 0.6222 0.096 Uiso 0.523(12) 1 calc PR A 2
Cl2' Cl 0.0564(3) -0.0347(2) 0.6025(5) 0.0958(18) Uani 0.523(12) 1 d PDU A 2

loop_
_atom_site_aniso_label
_atom_site_aniso_U_11
_atom_site_aniso_U_22
_atom_site_aniso_U_33
_atom_site_aniso_U_23
_atom_site_aniso_U_13
_atom_site_aniso_U_12
Cl1 0.0503(4) 0.0685(5) 0.1451(9) 0.0252(6) 0.0003(5) -0.0106(4)
O1 0.0618(11) 0.0357(9) 0.0419(9) 0.0005(7) 0.0149(8) 0.0160(8)
O2 0.0428(8) 0.0244(7) 0.0352(8) 0.0022(6) 0.0077(7) 0.0021(7)
O3 0.0441(9) 0.0235(7) 0.0346(8) -0.0003(6) 0.0057(7) 0.0010(7)
N1 0.0363(10) 0.0316(9) 0.0353(10) 0.0031(7) 0.0047(8) 0.0061(9)
N2 0.0301(9) 0.0243(8) 0.0325(9) 0.0001(7) 0.0012(7) 0.0034(7)
N3 0.0388(11) 0.0282(9) 0.0341(9) 0.0002(7) 0.0026(8) 0.0067(7)
C1 0.0353(11) 0.0348(11) 0.0294(11) -0.0005(8) 0.0017(9) 0.0088(10)
C2 0.0297(10) 0.0270(10) 0.0318(10) 0.0016(8) -0.0017(9) 0.0030(9)
C3 0.0287(10) 0.0293(11) 0.0301(10) 0.0012(8) -0.0002(9) 0.0032(8)
C4 0.091(2) 0.0356(13) 0.0486(15) -0.0021(11) 0.0201(15) 0.0229(14)
C5 0.0347(11) 0.0210(9) 0.0308(10) 0.0026(8) 0.0030(9) 0.0012(9)
C6 0.0351(11) 0.0206(9) 0.0295(10) 0.0047(8) 0.0021(9) 0.0030(8)
C7 0.0403(12) 0.0264(10) 0.0320(11) 0.0002(8) -0.0086(9) 0.0011(9)
C8 0.0302(11) 0.0320(12) 0.0522(14) -0.0017(10) -0.0079(10) 0.0046(9)
C9 0.0352(11) 0.0250(10) 0.0427(13) -0.0022(9) 0.0052(10) 0.0040(10)
C10 0.0283(10) 0.0234(10) 0.0347(11) 0.0065(8) -0.0007(8) -0.0005(8)
C11 0.042(3) 0.047(3) 0.078(5) 0.000(4) 0.002(4) -0.005(3)
Cl2 0.0655(19) 0.0647(15) 0.173(5) 0.012(2) -0.054(3) -0.0141(13)
C11' 0.067(5) 0.063(4) 0.110(7) 0.004(5) 0.024(5) 0.005(4)
Cl2' 0.0436(9) 0.0663(12) 0.178(5) -0.0362(19) -0.0019(15) 0.0031(8)

loop_
_atom_type_symbol
_atom_type_description
_atom_type_scat_dispersion_real
_atom_type_scat_dispersion_imag
_atom_type_scat_source
C C 0.0033 0.0016 'International Tables Vol C Tables 4.2.6.8 and 6.1.1.4'
H H 0.0000 0.0000 'International Tables Vol C Tables 4.2.6.8 and 6.1.1.4'
N N 0.0061 0.0033 'International Tables Vol C Tables 4.2.6.8 and 6.1.1.4'
O O 0.0106 0.0060 'International Tables Vol C Tables 4.2.6.8 and 6.1.1.4'
Cl Cl 0.1484 0.1585 'International Tables Vol C Tables 4.2.6.8 and 6.1.1.4'

loop_
_geom_angle_atom_site_label_1
_geom_angle_atom_site_label_2
_geom_angle_atom_site_label_3
_geom_angle
_geom_angle_site_symmetry_1
_geom_angle_site_symmetry_3
C11' Cl1 C11 22.7(4) . .
C1 O1 C4 115.45(18) . .
C2 O2 C6 116.08(15) . .
C3 O3 C5 122.77(14) . .
C1 N1 C2 110.70(17) . .
C3 N2 C2 109.32(16) . .
C1 N3 C3 117.34(17) . .
N1 C1 N3 124.50(18) . .
N1 C1 O1 111.73(17) . .
N3 C1 O1 123.76(19) . .
O2 C2 N1 112.43(17) . .
O2 C2 N2 115.61(17) . .
N1 C2 N2 131.96(18) . .
N2 C3 N3 126.09(18) . .
N2 C3 O3 116.04(17) . .
N3 C3 O3 117.87(16) . .
O1 C4 H4A 109.5 . .
O1 C4 H4B 109.5 . .
H4A C4 H4B 109.5 . .
O1 C4 H4C 109.5 . .
H4A C4 H4C 109.5 . .
H4B C4 H4C 109.5 . .
C9 C5 C10 118.37(19) 4_566 4_566
C9 C5 O3 117.81(18) 4_566 .
C10 C5 O3 123.67(17) 4_566 .
C7 C6 O2 113.97(17) . .
C7 C6 C10 122.36(19) . .
O2 C6 C10 123.46(17) . .
C6 C7 C8 114.81(19) . .
C6 C7 H7A 122.6 . .
C8 C7 H7A 122.6 . .
C7 C8 C9 124.4(2) . .
C7 C8 H8A 117.8 . .
C9 C8 H8A 117.8 . .
C5 C9 C8 118.8(2) 4_566 .
C5 C9 H9A 120.6 4_566 .
C8 C9 H9A 120.6 . .
C5 C10 C6 121.19(18) 4_566 .
C5 C10 H10A 119.4 4_566 .
C6 C10 H10A 119.4 . .
Cl1 C11 Cl2 112.0(5) . .
Cl1 C11 H11A 109.2 . .
Cl2 C11 H11A 109.2 . .
Cl1 C11 H11B 109.2 . .
Cl2 C11 H11B 109.2 . .
H11A C11 H11B 107.9 . .
Cl2' C11' Cl1 104.9(6) . .
Cl2' C11' H11C 110.8 . .
Cl1 C11' H11C 110.8 . .
Cl2' C11' H11D 110.8 . .
Cl1 C11' H11D 110.8 . .
H11C C11' H11D 108.8 . .

loop_
_geom_bond_atom_site_label_1
_geom_bond_atom_site_label_2
_geom_bond_distance
_geom_bond_site_symmetry_2
Cl1 C11' 1.781(10) .
Cl1 C11 1.785(9) .
O1 C1 1.432(3) .
O1 C4 1.451(3) .
O2 C2 1.349(2) .
O2 C6 1.489(2) .
O3 C3 1.421(2) .
O3 C5 1.518(2) .
N1 C1 1.340(3) .
N1 C2 1.419(3) .
N2 C3 1.329(3) .
N2 C2 1.425(3) .
N3 C1 1.406(3) .
N3 C3 1.419(3) .
C4 H4A 0.9800 .
C4 H4B 0.9800 .
C4 H4C 0.9800 .
C5 C9 1.387(3) 4_566
C5 C10 1.450(3) 4_566
C6 C7 1.393(3) .
C6 C10 1.489(3) .
C7 C8 1.448(3) .
C7 H7A 0.9500 .
C8 C9 1.498(3) .
C8 H8A 0.9500 .
C9 C5 1.387(3) 4_566
C9 H9A 0.9500 .
C10 C5 1.450(3) 4_566
C10 H10A 0.9500 .
C11 Cl2 1.822(8) .
C11 H11A 0.9900 .
C11 H11B 0.9900 .
C11' Cl2' 1.779(9) .
C11' H11C 0.9900 .
C11' H11D 0.9900 .

loop_
_geom_torsion_atom_site_label_1
_geom_torsion_atom_site_label_2
_geom_torsion_atom_site_label_3
_geom_torsion_atom_site_label_4
_geom_torsion
_geom_torsion_site_symmetry_4
C2 N1 C1 N3 1.2(3) .
C2 N1 C1 O1 -178.15(17) .
C3 N3 C1 N1 1.1(3) .
C3 N3 C1 O1 -179.60(19) .
C4 O1 C1 N1 -179.7(2) .
C4 O1 C1 N3 1.0(3) .
C6 O2 C2 N1 -168.20(16) .
C6 O2 C2 N2 12.0(3) .
C1 N1 C2 O2 177.69(18) .
C1 N1 C2 N2 -2.6(3) .
C3 N2 C2 O2 -179.17(18) .
C3 N2 C2 N1 1.1(3) .
C2 N2 C3 N3 1.9(3) .
C2 N2 C3 O3 -178.67(17) .
C1 N3 C3 N2 -3.0(3) .
C1 N3 C3 O3 177.57(18) .
C5 O3 C3 N2 3.0(3) .
C5 O3 C3 N3 -177.47(17) .
C3 O3 C5 C9 -111.8(2) 4_566
C3 O3 C5 C10 72.8(2) 4_566
C2 O2 C6 C7 91.2(2) .
C2 O2 C6 C10 -93.9(2) .
O2 C6 C7 C8 174.88(17) .
C10 C6 C7 C8 0.0(3) .
C6 C7 C8 C9 0.5(3) .
C7 C8 C9 C5 -0.5(3) 4_566
C7 C6 C10 C5 -0.4(3) 4_566
O2 C6 C10 C5 -174.82(17) 4_566
C11' Cl1 C11 Cl2 -48.9(11) .
C11 Cl1 C11' Cl2' 65.9(12) .
